data_1523407
loop_
_publ_author_name
'Cirafici, S.'
'Fornasini, M.L.'

_publ_section_title
;
 Crystal structures of Yb2 Tl, Yb8 Tl3 and Yb8 In3
;
_journal_name_full 'Journal of the Less-Common Metals'
_journal_page_first 79
_journal_page_last 88
_journal_volume 154
_journal_year 1989
_chemical_formula_sum 'Tl3 Yb8'
_space_group_IT_number 2
_symmetry_space_group_name_Hall '-P 1'
_symmetry_space_group_name_H-M 'P -1'
_cell_angle_alpha 69.53
_cell_angle_beta 78.7
_cell_angle_gamma 60.15
_cell_formula_units_Z 2
_cell_length_a 9.489
_cell_length_b 9.581
_cell_length_c 9.646
_cell_volume 712.326
_citation_journal_id_ASTM JCOMAH
_cod_data_source_file Cirafici_JCOMAH_1989_534.cif
_cod_data_source_block Tl3Yb8
_cod_original_cell_volume 712.3259
_cod_database_code 1523407

loop_
_symmetry_equiv_pos_as_xyz
x,y,z
-x,-y,-z

loop_
_atom_site_label
_atom_site_type_symbol
_atom_site_fract_x
_atom_site_fract_y
_atom_site_fract_z
_atom_site_occupancy
_atom_site_U_iso_or_equiv
Yb1 Yb 0.3492 0.7318 0.8912 1 0.0
Yb7 Yb 0.1185 0.6535 0.7051 1 0.0
Yb8 Yb 0.3982 0.5606 0.3293 1 0.0
Tl1 Tl 0 0 0 1 0.0
Tl4 Tl 0.3372 0.3383 0.9748 1 0.0
Yb3 Yb 0.3302 0.2013 0.351 1 0.0
Tl3 Tl 0.3344 0.8383 0.5001 1 0.0
Yb6 Yb 0.3328 0.2078 0.706 1 0.0
Tl2 Tl 0 0.5 0.5 1 0.0
Yb2 Yb 0.2958 0.002 0.113 1 0.0
Yb4 Yb 0.022 0.0997 0.6445 1 0.0
Yb5 Yb 0.0491 0.6195 0.1126 1 0.0
